data_4514939
loop_
_publ_author_name
'Santra, Biswajit'
'Mandal, Debdeep'
'Gupta, Vivek'
'Kalita, Pankaj'
'Kumar, Vierandra'
'Narayanan, Ramakirushnan Suriya'
'Dey, Atanu'
'Chrysochos, Nicolas'
'Mohammad, Akbar'
'Singh, Ajeet'
'Zimmer, Michael'
'Dalapati, Rana'
'Biswas, Shyam'
'Schulzke, Carola'
'Chandrasekhar, Vadapalli'
'Scheschkewitz, David'
'Jana, Anukul'

_publ_section_title
;
 Structural Diversity in Supramolecular Organization of Anionic Phosphate
 Monoesters: Role of Cations.
;
_journal_issue 1
_journal_name_full 'ACS omega'
_journal_page_first 2118
_journal_page_last 2133
_journal_paper_doi 10.1021/acsomega.8b03192
_journal_volume 4
_journal_year 2019
_chemical_formula_moiety '2(C35 H32 O4 P), 2(C H4 O), H2 O, C10 H10 N2'
_chemical_formula_sum 'C82 H84 N2 O11 P2'
_chemical_formula_weight 1335.45
_space_group_crystal_system triclinic
_space_group_IT_number 2
_space_group_name_Hall '-P 1'
_space_group_name_H-M_alt 'P -1'
_symmetry_space_group_name_Hall '-P 1'
_symmetry_space_group_name_H-M 'P -1'
_atom_sites_solution_hydrogens mixed
_audit_creation_date 2018-03-06
_audit_creation_method
;
Olex2 1.2
(compiled 2017.08.10 svn.r3458 for OlexSys, GUI svn.r5381)
;
_cell_angle_alpha 88.647(3)
_cell_angle_beta 83.371(3)
_cell_angle_gamma 88.178(3)
_cell_formula_units_Z 2
_cell_length_a 10.8783(4)
_cell_length_b 17.6185(7)
_cell_length_c 19.0112(7)
_cell_measurement_reflns_used 13026
_cell_measurement_temperature 120(2)
_cell_measurement_theta_max 28.5620
_cell_measurement_theta_min 2.8920
_cell_volume 3616.8(2)
_computing_cell_refinement 'CrysAlisPro 1.171.39.29d (Rigaku OD, 2017)'
_computing_data_collection 'CrysAlisPro 1.171.39.29d (Rigaku OD, 2017)'
_computing_data_reduction 'CrysAlisPro 1.171.39.29d (Rigaku OD, 2017)'
_computing_molecular_graphics 'Olex2 (Dolomanov et al., 2009)'
_computing_publication_material 'Olex2 (Dolomanov et al., 2009)'
_computing_structure_refinement 'ShelXL (Sheldrick, 2015)'
_computing_structure_solution 'ShelXT (Sheldrick, 2015)'
_diffrn_ambient_temperature 120(2)
_diffrn_measured_fraction_theta_full 0.999
_diffrn_measured_fraction_theta_max 0.999
_diffrn_measurement_details
;
List of Runs (angles in degrees, time in seconds):

  # Type    Start    End  Width  t~exp~   \w     \q     \k     \f   Frames
--------------------------------------------------------------------------
  1  \w    -46.00 -21.00   1.00   60.00    --   -0.00 -82.00-150.00   25
  2  \w    -17.00  34.00   1.00   60.00    --   -0.00 -82.00-150.00   51
  3  \w     26.00  88.00   1.00   60.00    --   -0.00  19.00 -60.00   62
  4  \w    -18.00   8.00   1.00   60.00    --   -0.00 -82.00 -90.00   26
  5  \w     12.00  54.00   1.00   60.00    --   -0.00  57.00-120.00   42
  6  \w    -76.00 -17.00   1.00   60.00    --   -0.00 -77.00 120.00   59
  7  \w      2.00  32.00   1.00   60.00    --   -0.00 -77.00 120.00   30
  8  \w    -18.00  27.00   1.00   60.00    --   -0.00 -82.00  60.00   45
  9  \w     18.00  87.00   1.00   60.00    --   -0.00  38.00-150.00   69
 10  \w     -6.00  19.00   1.00   60.00    --   -0.00  38.00-120.00   25
 11  \w    -22.00   3.00   1.00   60.00    --   -0.00  57.00 -90.00   25
 12  \w    -85.00 -56.00   1.00   60.00    --   -0.00 -19.00 150.00   29
 13  \w    -49.00  19.00   1.00   60.00    --   -0.00 -27.00 -19.12   68
;
_diffrn_measurement_device 'four-circle diffractometer'
_diffrn_measurement_device_type 'XtaLAB AFC12 (RINC): Kappa single'
_diffrn_measurement_method '\w scans'
_diffrn_radiation_type MoK\a
_diffrn_radiation_wavelength 0.71073
_diffrn_reflns_av_R_equivalents 0.0535
_diffrn_reflns_av_unetI/netI 0.0389
_diffrn_reflns_Laue_measured_fraction_full 0.999
_diffrn_reflns_Laue_measured_fraction_max 0.999
_diffrn_reflns_limit_h_max 13
_diffrn_reflns_limit_h_min -13
_diffrn_reflns_limit_k_max 21
_diffrn_reflns_limit_k_min -21
_diffrn_reflns_limit_l_max 23
_diffrn_reflns_limit_l_min -23
_diffrn_reflns_number 69451
_diffrn_reflns_point_group_measured_fraction_full 0.999
_diffrn_reflns_point_group_measured_fraction_max 0.999
_diffrn_reflns_theta_full 25.242
_diffrn_reflns_theta_max 26.000
_diffrn_reflns_theta_min 2.427
_exptl_absorpt_coefficient_mu 0.122
_exptl_absorpt_correction_T_max 1.00000
_exptl_absorpt_correction_T_min 0.50248
_exptl_absorpt_correction_type multi-scan
_exptl_absorpt_process_details
;
CrysAlisPro 1.171.39.29d (Rigaku Oxford Diffraction, 2017)
Empirical absorption correction using spherical harmonics,
 implemented in SCALE3 ABSPACK scaling algorithm.
;
_exptl_crystal_colour colourless
_exptl_crystal_colour_primary colourless
_exptl_crystal_density_diffrn 1.226
_exptl_crystal_description needle
_exptl_crystal_F_000 1416
_exptl_crystal_size_max 0.446
_exptl_crystal_size_mid 0.176
_exptl_crystal_size_min 0.061
_refine_diff_density_max 0.828
_refine_diff_density_min -0.370
_refine_diff_density_rms 0.052
_refine_ls_extinction_method none
_refine_ls_goodness_of_fit_ref 1.074
_refine_ls_hydrogen_treatment mixed
_refine_ls_matrix_type full
_refine_ls_number_parameters 923
_refine_ls_number_reflns 14206
_refine_ls_number_restraints 49
_refine_ls_restrained_S_all 1.074
_refine_ls_R_factor_all 0.0707
_refine_ls_R_factor_gt 0.0562
_refine_ls_shift/su_max 0.001
_refine_ls_shift/su_mean 0.000
_refine_ls_structure_factor_coef Fsqd
_refine_ls_weighting_details 'w=1/[\s^2^(Fo^2^)+(0.0476P)^2^+3.4534P] where P=(Fo^2^+2Fc^2^)/3'
_refine_ls_weighting_scheme calc
_refine_ls_wR_factor_gt 0.1260
_refine_ls_wR_factor_ref 0.1325
_reflns_Friedel_coverage 0.000
_reflns_number_gt 11791
_reflns_number_total 14206
_reflns_threshold_expression 'I > 2\s(I)'
_cod_data_source_file ao8b03192_si_002.cif
_cod_data_source_block aj0051
_cod_database_code 4514939
_shelx_shelxl_version_number 2017/1
_shelx_space_group_comment
;
The symmetry employed for this shelxl refinement is uniquely defined
by the following loop, which should always be used as a source of
symmetry information in preference to the above space-group names.
They are only intended as comments.
;
_shelx_estimated_absorpt_t_max 0.993
_shelx_estimated_absorpt_t_min 0.947
_olex2_refinement_description
;
1. Fixed Uiso
 At 1.2 times of:
  All C(H) groups, H11A of O11, All C(H,H) groups
 At 1.5 times of:
  All C(H,H,H) groups, H0AA of O0AA, H0AH of O0AB, H9A of O9, H7 of O7, H4 of O4
2. Restrained distances
 C44-C58 \\sim C44-C58A
 with sigma of 0.02
 C58-C59A \\sim C58A-C59B
 with sigma of 0.02
 C58-C63 \\sim C58A-C63
 with sigma of 0.02
 C59A-C60A \\sim C59B-C60B
 with sigma of 0.02
 C60A-C61 \\sim C60B-C61A
 with sigma of 0.02
 C61-C62 \\sim C61A-C62
 with sigma of 0.02
 C44-C59A \\sim C44-C59B
 with sigma of 0.04
 C58-C60A \\sim C58A-C60B
 with sigma of 0.04
 C59A-C61 \\sim C59B-C61A
 with sigma of 0.04
 C59A-C63 \\sim C59B-C63
 with sigma of 0.04
 C60A-C62 \\sim C60B-C62
 with sigma of 0.04
 O0AA-C0AA \\sim O0AB-C0AB
 with sigma of 0.02
 O0AB-C0AB \\sim C0AA-O0AA
 with sigma of 0.02
 H1-N1 \\sim N2-H2
 with sigma of 0.02
 H2-N2 \\sim N1-H1
 with sigma of 0.02
3. Uiso/Uaniso restraints and constraints
Uanis(C58A) = Uanis(C59B) = Uanis(C60B) = Uanis(C61A)
Uanis(C0AA) = Uanis(C0AB)
Uanis(O0AA) = Uanis(O0AB)
4. Rigid body (RIGU) restrains
 O0AB, C0AB
 with sigma for 1-2 distances of 0.004 and sigma for 1-3 distances of 0.004
 C58, C59A, C60A, C61
 with sigma for 1-2 distances of 0.004 and sigma for 1-3 distances of 0.004
 C58A, C59B, C60B, C61A
 with sigma for 1-2 distances of 0.004 and sigma for 1-3 distances of 0.004
 O0AA, C0AA
 with sigma for 1-2 distances of 0.004 and sigma for 1-3 distances of 0.004
5. Others
 Sof(C0AB)=Sof(H0AE)=Sof(H0AF)=Sof(H0AG)=Sof(O0AB)=Sof(H0AH)=1-FVAR(1)
 Sof(O0AA)=Sof(H0AA)=Sof(C0AA)=Sof(H0AB)=Sof(H0AC)=Sof(H0AD)=FVAR(1)
 Sof(H44A)=Sof(H62A)=Sof(H63A)=Sof(C58A)=Sof(C59B)=Sof(H59B)=Sof(C60B)=
 Sof(H60B)=Sof(C61A)=Sof(H61A)=1-FVAR(2)
 Sof(H44)=Sof(C58)=Sof(C59A)=Sof(H59A)=Sof(C60A)=Sof(H60A)=Sof(C61)=Sof(H61)=
 Sof(H62)=Sof(H63)=FVAR(2)
6.a Riding coordinates:
 O11(H11A)
6.b Ternary CH refined with riding coordinates:
 C7(H7A), C8(H8), C9(H9), C42(H42), C43(H43), C44(H44), C44(H44A)
6.c Aromatic/amide H refined with riding coordinates:
 C3(H3), C5(H5), C11(H11), C12(H12), C13(H13), C14(H14), C15(H15), C17(H17),
 C18(H18), C19(H19), C20(H20), C21(H21), C25(H25), C26(H26), C27(H27), C28(H28),
  C29(H29), C31(H31), C32(H32), C33(H33), C34(H34), C35(H35), C38(H38),
 C40(H40), C46(H46), C47(H47), C48(H48), C49(H49), C51(H51), C52(H52), C53(H53),
  C54(H54), C55(H55), C59A(H59A), C60A(H60A), C61(H61), C62(H62), C62(H62A),
 C63(H63), C63(H63A), C65(H65), C66(H66), C67(H67), C68(H68), C69(H69),
 C70(H70), C71(H71), C72(H72), C73(H73), C74(H74), C76(H76), C77(H77), C78(H78),
  C79(H79), C59B(H59B), C60B(H60B), C61A(H61A)
6.d Idealised Me refined as rotating group:
 C22(H22A,H22B,H22C), C23(H23A,H23B,H23C), C56(H56A,H56B,H56C), C57(H57A,H57B,
 H57C), C81(H81A,H81B,H81C), C0AA(H0AB,H0AC,H0AD), C0AB(H0AE,H0AF,H0AG)
6.e Idealised tetrahedral OH refined as rotating group:
 O4(H4), O7(H7), O9(H9A), O0AA(H0AA), O0AB(H0AH)
;
_olex2_submission_special_instructions 'No special instructions were received'
_oxdiff_exptl_absorpt_empirical_details
;
Empirical correction (ABSPACK) includes:
- Absorption correction using spherical harmonics
- Frame scaling
;

loop_
_space_group_symop_operation_xyz
'x, y, z'
'-x, -y, -z'

loop_
_atom_site_label
_atom_site_type_symbol
_atom_site_fract_x
_atom_site_fract_y
_atom_site_fract_z
_atom_site_U_iso_or_equiv
_atom_site_adp_type
_atom_site_occupancy
_atom_site_site_symmetry_order
_atom_site_calc_flag
_atom_site_refinement_flags_posn
_atom_site_refinement_flags_adp
_atom_site_refinement_flags_occupancy
_atom_site_disorder_assembly
_atom_site_disorder_group
P1 P -0.12601(5) 0.08274(3) 1.49913(3) 0.01557(12) Uani 1 1 d . . . . .
O1 O -0.20468(12) 0.14077(8) 1.45455(7) 0.0171(3) Uani 1 1 d . . . . .
O2 O 0.00871(13) 0.10093(8) 1.48933(8) 0.0204(3) Uani 1 1 d . . . . .
O3 O -0.18770(13) 0.08887(8) 1.57391(7) 0.0210(3) Uani 1 1 d . . . . .
O4 O -0.14940(13) 0.00401(8) 1.46789(8) 0.0203(3) Uani 1 1 d . . . . .
H4 H -0.100599 -0.028914 1.482750 0.030 Uiso 1 1 calc GR . . . .
C1 C -0.15996(18) 0.17406(11) 1.38889(10) 0.0162(4) Uani 1 1 d . . . . .
C2 C -0.19002(18) 0.14223(11) 1.32728(11) 0.0175(4) Uani 1 1 d . . . . .
C3 C -0.15041(18) 0.17904(12) 1.26310(11) 0.0195(4) Uani 1 1 d . . . . .
H3 H -0.169763 0.158177 1.220225 0.023 Uiso 1 1 calc R . . . .
C4 C -0.08357(19) 0.24522(12) 1.26006(11) 0.0213(4) Uani 1 1 d . . . . .
C5 C -0.05803(19) 0.27596(12) 1.32364(12) 0.0225(4) Uani 1 1 d . . . . .
H5 H -0.012640 0.321253 1.322326 0.027 Uiso 1 1 calc R . . . .
C6 C -0.09728(18) 0.24205(11) 1.38891(11) 0.0188(4) Uani 1 1 d . . . . .
C7 C -0.27125(18) 0.07298(11) 1.33170(11) 0.0181(4) Uani 1 1 d . . . . .
H7A H -0.234455 0.034883 1.363678 0.022 Uiso 1 1 calc R . . . .
C8 C -0.0424(2) 0.28261(14) 1.18888(12) 0.0295(5) Uani 1 1 d . . . . .
H8 H -0.075962 0.252533 1.151800 0.035 Uiso 1 1 calc R . . . .
C9 C -0.08551(19) 0.27912(11) 1.45949(11) 0.0195(4) Uani 1 1 d . . . . .
H9 H -0.070988 0.236575 1.493579 0.023 Uiso 1 1 calc R . . . .
C10 C -0.40119(18) 0.09294(12) 1.36625(10) 0.0181(4) Uani 1 1 d . . . . .
C11 C -0.4571(2) 0.16413(13) 1.35935(11) 0.0255(5) Uani 1 1 d . . . . .
H11 H -0.410888 0.203953 1.335673 0.031 Uiso 1 1 calc R . . . .
C12 C -0.5792(2) 0.17807(14) 1.38649(12) 0.0295(5) Uani 1 1 d . . . . .
H12 H -0.616709 0.226856 1.380351 0.035 Uiso 1 1 calc R . . . .
C13 C -0.6469(2) 0.12106(15) 1.42254(13) 0.0310(5) Uani 1 1 d . . . . .
H13 H -0.731132 0.130166 1.440439 0.037 Uiso 1 1 calc R . . . .
C14 C -0.5906(2) 0.05089(14) 1.43219(14) 0.0335(6) Uani 1 1 d . . . . .
H14 H -0.635516 0.011992 1.458222 0.040 Uiso 1 1 calc R . . . .
C15 C -0.4692(2) 0.03693(13) 1.40414(12) 0.0262(5) Uani 1 1 d . . . . .
H15 H -0.431746 -0.011730 1.410896 0.031 Uiso 1 1 calc R . . . .
C16 C -0.2725(2) 0.03507(12) 1.26011(11) 0.0228(5) Uani 1 1 d . . . . .
C17 C -0.3715(2) 0.04429(14) 1.22039(12) 0.0299(5) Uani 1 1 d . . . . .
H17 H -0.441236 0.075132 1.237653 0.036 Uiso 1 1 calc R . . . .
C18 C -0.3699(3) 0.00893(16) 1.15564(13) 0.0420(7) Uani 1 1 d . . . . .
H18 H -0.438398 0.015761 1.129062 0.050 Uiso 1 1 calc R . . . .
C19 C -0.2700(3) -0.03575(16) 1.12999(14) 0.0469(7) Uani 1 1 d . . . . .
H19 H -0.269392 -0.060099 1.085885 0.056 Uiso 1 1 calc R . . . .
C20 C -0.1706(3) -0.04516(14) 1.16845(14) 0.0427(7) Uani 1 1 d . . . . .
H20 H -0.100953 -0.075647 1.150488 0.051 Uiso 1 1 calc R . . . .
C21 C -0.1716(2) -0.01023(13) 1.23359(13) 0.0303(5) Uani 1 1 d . . . . .
H21 H -0.102937 -0.017420 1.259959 0.036 Uiso 1 1 calc R . . . .
C22 C -0.0953(3) 0.36350(15) 1.18373(15) 0.0479(7) Uani 1 1 d . . . . .
H22A H -0.185644 0.363168 1.193838 0.072 Uiso 1 1 calc GR . . . .
H22B H -0.072622 0.384209 1.135852 0.072 Uiso 1 1 calc GR . . . .
H22C H -0.061461 0.395121 1.218181 0.072 Uiso 1 1 calc GR . . . .
C23 C 0.0984(3) 0.27968(19) 1.17330(15) 0.0482(8) Uani 1 1 d . . . . .
H23A H 0.134293 0.309530 1.208269 0.072 Uiso 1 1 calc GR . . . .
H23B H 0.122582 0.300771 1.125732 0.072 Uiso 1 1 calc GR . . . .
H23C H 0.128842 0.226843 1.175889 0.072 Uiso 1 1 calc GR . . . .
C24 C 0.02573(19) 0.33040(12) 1.45820(11) 0.0201(4) Uani 1 1 d . . . . .
C25 C 0.1385(2) 0.29778(12) 1.47212(12) 0.0241(5) Uani 1 1 d . . . . .
H25 H 0.145360 0.244467 1.480128 0.029 Uiso 1 1 calc R . . . .
C26 C 0.2417(2) 0.34192(13) 1.47454(12) 0.0275(5) Uani 1 1 d . . . . .
H26 H 0.318133 0.318738 1.484258 0.033 Uiso 1 1 calc R . . . .
C27 C 0.2329(2) 0.41952(13) 1.46280(12) 0.0275(5) Uani 1 1 d . . . . .
H27 H 0.302872 0.449957 1.464949 0.033 Uiso 1 1 calc R . . . .
C28 C 0.1222(2) 0.45235(13) 1.44798(13) 0.0296(5) Uani 1 1 d . . . . .
H28 H 0.116199 0.505586 1.439338 0.036 Uiso 1 1 calc R . . . .
C29 C 0.0190(2) 0.40825(12) 1.44553(12) 0.0265(5) Uani 1 1 d . . . . .
H29 H -0.056830 0.431668 1.435095 0.032 Uiso 1 1 calc R . . . .
C30 C -0.20854(19) 0.31772(11) 1.48817(11) 0.0206(4) Uani 1 1 d . . . . .
C31 C -0.2497(2) 0.31165(13) 1.56004(12) 0.0254(5) Uani 1 1 d . . . . .
H31 H -0.200840 0.283282 1.590286 0.030 Uiso 1 1 calc R . . . .
C32 C -0.3601(2) 0.34592(14) 1.58868(13) 0.0302(5) Uani 1 1 d . . . . .
H32 H -0.386237 0.340961 1.637957 0.036 Uiso 1 1 calc R . . . .
C33 C -0.4319(2) 0.38737(14) 1.54516(13) 0.0323(5) Uani 1 1 d . . . . .
H33 H -0.507375 0.411367 1.564391 0.039 Uiso 1 1 calc R . . . .
C34 C -0.3930(2) 0.39363(15) 1.47344(14) 0.0342(6) Uani 1 1 d . . . . .
H34 H -0.442212 0.421953 1.443366 0.041 Uiso 1 1 calc R . . . .
C35 C -0.2827(2) 0.35885(13) 1.44506(12) 0.0275(5) Uani 1 1 d . . . . .
H35 H -0.257527 0.363175 1.395630 0.033 Uiso 1 1 calc R . . . .
P2 P -0.34487(5) 0.24285(3) 0.79539(3) 0.02187(13) Uani 1 1 d . . . . .
O5 O -0.24045(13) 0.27750(8) 0.83885(8) 0.0225(3) Uani 1 1 d . . . . .
O6 O -0.44881(15) 0.29733(10) 0.78964(10) 0.0344(4) Uani 1 1 d . . . . .
O7 O -0.39433(16) 0.17187(9) 0.84081(9) 0.0330(4) Uani 1 1 d . . . . .
H7 H -0.338700 0.137582 0.839254 0.050 Uiso 1 1 calc GR . . . .
O8 O -0.26949(14) 0.21616(10) 0.72889(8) 0.0309(4) Uani 1 1 d . . . . .
C36 C -0.2629(2) 0.34015(13) 0.88325(11) 0.0234(5) Uani 1 1 d . . . . .
C37 C -0.2550(2) 0.41316(13) 0.85330(11) 0.0245(5) Uani 1 1 d . . . . .
C38 C -0.2691(2) 0.47402(14) 0.89887(12) 0.0315(5) Uani 1 1 d . . . . .
H38 H -0.265669 0.524211 0.879499 0.038 Uiso 1 1 calc R . . . .
C39 C -0.2881(2) 0.46377(15) 0.97195(13) 0.0345(6) Uani 1 1 d . . . . .
C40 C -0.2946(2) 0.39010(15) 0.99943(12) 0.0335(6) Uani 1 1 d . . . . .
H40 H -0.307635 0.382445 1.049333 0.040 Uiso 1 1 calc R . . . .
C41 C -0.2826(2) 0.32711(14) 0.95601(12) 0.0270(5) Uani 1 1 d . . . . .
C42 C -0.2273(2) 0.42397(12) 0.77327(11) 0.0231(5) Uani 1 1 d . . . . .
H42 H -0.260330 0.378532 0.752017 0.028 Uiso 1 1 calc R . . . .
C43 C -0.2985(3) 0.53308(17) 1.01932(14) 0.0468(7) Uani 1 1 d . . . . .
H43 H -0.339510 0.574860 0.993199 0.056 Uiso 1 1 calc R . . . .
C44 C -0.2859(2) 0.24588(14) 0.98537(12) 0.0295(5) Uani 1 1 d D . . . .
H44 H -0.311565 0.214278 0.946860 0.035 Uiso 0.810(13) 1 calc R . P A 1
H44A H -0.314684 0.213627 0.948248 0.035 Uiso 0.190(13) 1 calc R . P A 2
C45 C -0.0885(2) 0.42296(12) 0.74891(11) 0.0243(5) Uani 1 1 d . . . . .
C46 C -0.0491(2) 0.40597(13) 0.67852(12) 0.0292(5) Uani 1 1 d . . . . .
H46 H -0.108924 0.395628 0.647611 0.035 Uiso 1 1 calc R . . . .
C47 C 0.0748(2) 0.40384(14) 0.65270(13) 0.0354(6) Uani 1 1 d . . . . .
H47 H 0.099446 0.392532 0.604422 0.042 Uiso 1 1 calc R . . . .
C48 C 0.1629(2) 0.41816(15) 0.69708(15) 0.0381(6) Uani 1 1 d . . . . .
H48 H 0.248318 0.417115 0.679450 0.046 Uiso 1 1 calc R . . . .
C49 C 0.1260(2) 0.43401(15) 0.76733(15) 0.0393(6) Uani 1 1 d . . . . .
H49 H 0.186350 0.443280 0.798203 0.047 Uiso 1 1 calc R . . . .
C50 C -0.2994(2) 0.49258(13) 0.74673(11) 0.0256(5) Uani 1 1 d . . . . .
C51 C -0.2457(2) 0.56185(14) 0.72880(13) 0.0322(5) Uani 1 1 d . . . . .
H51 H -0.160024 0.567733 0.732120 0.039 Uiso 1 1 calc R . . . .
C52 C -0.3164(3) 0.62256(15) 0.70606(14) 0.0390(6) Uani 1 1 d . . . . .
H52 H -0.278964 0.669868 0.694300 0.047 Uiso 1 1 calc R . . . .
C53 C -0.4399(3) 0.61487(15) 0.70041(14) 0.0396(6) Uani 1 1 d . . . . .
H53 H -0.487757 0.656612 0.684694 0.048 Uiso 1 1 calc R . . . .
C54 C -0.4945(3) 0.54580(16) 0.71776(14) 0.0396(6) Uani 1 1 d . . . . .
H54 H -0.579979 0.540106 0.713743 0.048 Uiso 1 1 calc R . . . .
C55 C -0.4244(2) 0.48498(14) 0.74099(13) 0.0325(5) Uani 1 1 d . . . . .
H55 H -0.462268 0.437857 0.753028 0.039 Uiso 1 1 calc R . . . .
C56 C -0.1688(3) 0.5595(2) 1.02913(17) 0.0596(9) Uani 1 1 d . . . . .
H56A H -0.123654 0.518848 1.052306 0.089 Uiso 1 1 calc GR . . . .
H56B H -0.175778 0.604683 1.058568 0.089 Uiso 1 1 calc GR . . . .
H56C H -0.123899 0.571822 0.982770 0.089 Uiso 1 1 calc GR . . . .
C57 C -0.3779(3) 0.5212(2) 1.08916(18) 0.0699(11) Uani 1 1 d . . . . .
H57A H -0.458410 0.502259 1.080461 0.105 Uiso 1 1 calc GR . . . .
H57B H -0.390069 0.569539 1.113842 0.105 Uiso 1 1 calc GR . . . .
H57C H -0.336660 0.484101 1.118451 0.105 Uiso 1 1 calc GR . . . .
C58 C -0.3847(3) 0.2356(5) 1.04818(18) 0.0321(11) Uani 0.810(13) 1 d D U P A 1
C59A C -0.5019(4) 0.2140(5) 1.0361(2) 0.070(2) Uani 0.810(13) 1 d D U P A 1
H59A H -0.518415 0.203790 0.989317 0.084 Uiso 0.810(13) 1 calc R . P A 1
C60A C -0.5954(4) 0.2072(6) 1.0922(3) 0.092(3) Uani 0.810(13) 1 d D U P A 1
H60A H -0.675991 0.193991 1.083022 0.110 Uiso 0.810(13) 1 calc R . P A 1
C61 C -0.5729(4) 0.2191(4) 1.1601(3) 0.0677(17) Uani 0.810(13) 1 d D U P A 1
H61 H -0.636757 0.213664 1.198220 0.081 Uiso 0.810(13) 1 calc R . P A 1
C62 C -0.4587(3) 0.23882(19) 1.17214(15) 0.0487(8) Uani 1 1 d D . . . .
H62 H -0.442638 0.248849 1.219055 0.058 Uiso 0.810(13) 1 calc R . P A 1
H62A H -0.442098 0.224659 1.218718 0.058 Uiso 0.190(13) 1 calc R . P A 2
C63 C -0.3641(2) 0.24462(16) 1.11675(13) 0.0362(6) Uani 1 1 d D . . . .
H63 H -0.282994 0.255131 1.126976 0.043 Uiso 0.810(13) 1 calc R . P A 1
H63A H -0.281094 0.247429 1.127218 0.043 Uiso 0.190(13) 1 calc R . P A 2
C64 C -0.1584(2) 0.21430(14) 0.99964(12) 0.0285(5) Uani 1 1 d . . . . .
C65 C -0.1475(3) 0.14188(15) 1.02983(15) 0.0425(7) Uani 1 1 d . . . . .
H65 H -0.220186 0.114364 1.044052 0.051 Uiso 1 1 calc R . . . .
C66 C -0.0342(3) 0.10942(17) 1.03947(17) 0.0515(8) Uani 1 1 d . . . . .
H66 H -0.029501 0.060072 1.060411 0.062 Uiso 1 1 calc R . . . .
C67 C 0.0724(3) 0.14771(17) 1.01908(15) 0.0467(7) Uani 1 1 d . . . . .
H67 H 0.150818 0.124941 1.025359 0.056 Uiso 1 1 calc R . . . .
C68 C 0.0644(3) 0.21948(18) 0.98944(16) 0.0476(7) Uani 1 1 d . . . . .
H68 H 0.137577 0.246529 0.975269 0.057 Uiso 1 1 calc R . . . .
C69 C -0.0505(2) 0.25246(16) 0.98018(14) 0.0395(6) Uani 1 1 d . . . . .
H69 H -0.054838 0.302217 0.960077 0.047 Uiso 1 1 calc R . . . .
C70 C 0.0010(2) 0.43649(14) 0.79313(13) 0.0320(5) Uani 1 1 d . . . . .
H70 H -0.023309 0.447543 0.841499 0.038 Uiso 1 1 calc R . . . .
O9 O -0.1365(2) 0.01273(12) 1.69739(11) 0.0569(6) Uani 1 1 d . . . . .
H9A H -0.139763 0.032247 1.656876 0.085 Uiso 1 1 calc GR . . . .
C81 C -0.1342(3) -0.06804(18) 1.69291(17) 0.0506(7) Uani 1 1 d . . . . .
H81A H -0.091806 -0.083120 1.646831 0.076 Uiso 1 1 calc GR . . . .
H81B H -0.219148 -0.085981 1.698073 0.076 Uiso 1 1 calc GR . . . .
H81C H -0.089920 -0.090501 1.730764 0.076 Uiso 1 1 calc GR . . . .
O11 O -0.6670(2) 0.2596(2) 0.86905(14) 0.0833(10) Uani 1 1 d . . . . .
H11A H -0.591392 0.274080 0.837510 0.100 Uiso 1 1 d R . . . .
N1 N 0.58869(16) 0.13743(10) 0.61438(10) 0.0226(4) Uani 1 1 d D . . . .
N2 N -0.03623(17) 0.21088(10) 0.71538(10) 0.0238(4) Uani 1 1 d D . . . .
C71 C 0.5205(2) 0.17076(13) 0.56770(12) 0.0247(5) Uani 1 1 d . . . . .
H71 H 0.556447 0.181477 0.520712 0.030 Uiso 1 1 calc R . . . .
C72 C 0.3983(2) 0.18948(13) 0.58788(12) 0.0244(5) Uani 1 1 d . . . . .
H72 H 0.348968 0.212351 0.554634 0.029 Uiso 1 1 calc R . . . .
C73 C 0.5422(2) 0.12224(12) 0.68131(11) 0.0229(5) Uani 1 1 d . . . . .
H73 H 0.593319 0.097837 0.712846 0.027 Uiso 1 1 calc R . . . .
C74 C 0.4212(2) 0.14162(12) 0.70492(11) 0.0217(4) Uani 1 1 d . . . . .
H74 H 0.389168 0.132463 0.752892 0.026 Uiso 1 1 calc R . . . .
C75 C 0.34665(19) 0.17484(11) 0.65732(11) 0.0200(4) Uani 1 1 d . . . . .
C76 C 0.0044(2) 0.18013(13) 0.65313(12) 0.0243(5) Uani 1 1 d . . . . .
H76 H -0.053411 0.165549 0.622520 0.029 Uiso 1 1 calc R . . . .
C77 C 0.1289(2) 0.16938(12) 0.63291(11) 0.0228(4) Uani 1 1 d . . . . .
H77 H 0.157252 0.147977 0.588350 0.027 Uiso 1 1 calc R . . . .
C78 C 0.0429(2) 0.23193(13) 0.75990(12) 0.0252(5) Uani 1 1 d . . . . .
H78 H 0.011636 0.254156 0.803653 0.030 Uiso 1 1 calc R . . . .
C79 C 0.1685(2) 0.22180(12) 0.74311(12) 0.0234(5) Uani 1 1 d . . . . .
H79 H 0.224098 0.236148 0.775142 0.028 Uiso 1 1 calc R . . . .
C80 C 0.21297(19) 0.19010(11) 0.67822(11) 0.0200(4) Uani 1 1 d . . . . .
H1 H 0.678(2) 0.1196(16) 0.5985(15) 0.048(8) Uiso 1 1 d D . . . .
H2 H -0.131(2) 0.2138(17) 0.7269(15) 0.050(8) Uiso 1 1 d D . . . .
O0AA O -0.2669(6) 0.0481(3) 0.8233(2) 0.0659(14) Uani 0.658(7) 1 d D U P B 1
H0AA H -0.238892 0.036240 0.781862 0.099 Uiso 0.658(7) 1 calc GR . P B 1
C0AA C -0.2199(16) -0.0001(5) 0.8696(5) 0.103(4) Uani 0.658(7) 1 d D U P B 1
H0AB H -0.131360 -0.009053 0.855018 0.155 Uiso 0.658(7) 1 calc GR . P B 1
H0AC H -0.262630 -0.048301 0.870722 0.155 Uiso 0.658(7) 1 calc GR . P B 1
H0AD H -0.231408 0.021901 0.916855 0.155 Uiso 0.658(7) 1 calc GR . P B 1
C0AB C -0.185(4) 0.0304(11) 0.8787(11) 0.103(4) Uani 0.342(7) 1 d D U P B 2
H0AE H -0.139312 -0.017049 0.866228 0.155 Uiso 0.342(7) 1 calc GR . P B 2
H0AF H -0.267363 0.018732 0.902733 0.155 Uiso 0.342(7) 1 calc GR . P B 2
H0AG H -0.140101 0.059265 0.910311 0.155 Uiso 0.342(7) 1 calc GR . P B 2
O0AB O -0.1971(11) 0.0693(5) 0.8231(5) 0.0659(14) Uani 0.342(7) 1 d D U P B 2
H0AH H -0.170135 0.043851 0.787514 0.099 Uiso 0.342(7) 1 calc GR . P B 2
C58A C -0.3873(16) 0.246(3) 1.0476(8) 0.060(6) Uani 0.190(13) 1 d D U P A 2
C59B C -0.5058(13) 0.2712(19) 1.0345(8) 0.060(6) Uani 0.190(13) 1 d D U P A 2
H59B H -0.520800 0.288470 0.988452 0.072 Uiso 0.190(13) 1 calc R . P A 2
C60B C -0.6012(14) 0.2704(18) 1.0893(7) 0.060(6) Uani 0.190(13) 1 d D U P A 2
H60B H -0.683821 0.281136 1.079695 0.072 Uiso 0.190(13) 1 calc R . P A 2
C61A C -0.5776(16) 0.254(2) 1.1566(9) 0.060(6) Uani 0.190(13) 1 d D U P A 2
H61A H -0.644163 0.254119 1.193681 0.072 Uiso 0.190(13) 1 calc R . P A 2
H11B H -0.639(3) 0.278(2) 0.913(2) 0.072 Uiso 1 1 d R . . . .

loop_
_atom_site_aniso_label
_atom_site_aniso_U_11
_atom_site_aniso_U_22
_atom_site_aniso_U_33
_atom_site_aniso_U_23
_atom_site_aniso_U_13
_atom_site_aniso_U_12
P1 0.0144(2) 0.0132(2) 0.0191(3) 0.00026(19) -0.00230(19) 0.00041(19)
O1 0.0169(7) 0.0144(7) 0.0194(7) 0.0018(5) -0.0005(5) 0.0008(5)
O2 0.0175(7) 0.0144(7) 0.0290(8) 0.0027(6) -0.0030(6) 0.0011(6)
O3 0.0197(7) 0.0228(8) 0.0205(7) 0.0014(6) -0.0028(6) 0.0014(6)
O4 0.0198(7) 0.0141(7) 0.0277(8) -0.0006(6) -0.0061(6) 0.0006(6)
C1 0.0147(9) 0.0142(10) 0.0188(10) 0.0024(8) 0.0005(7) 0.0023(7)
C2 0.0146(9) 0.0146(10) 0.0230(10) 0.0000(8) -0.0011(8) 0.0018(8)
C3 0.0176(10) 0.0198(10) 0.0214(10) -0.0013(8) -0.0032(8) -0.0007(8)
C4 0.0195(10) 0.0204(11) 0.0236(11) 0.0029(8) -0.0016(8) -0.0014(8)
C5 0.0221(11) 0.0167(10) 0.0285(11) 0.0014(9) -0.0023(9) -0.0033(8)
C6 0.0176(10) 0.0157(10) 0.0232(11) -0.0011(8) -0.0031(8) 0.0016(8)
C7 0.0194(10) 0.0145(10) 0.0204(10) -0.0003(8) -0.0023(8) -0.0008(8)
C8 0.0354(13) 0.0306(13) 0.0235(12) 0.0040(9) -0.0048(10) -0.0136(10)
C9 0.0215(10) 0.0142(10) 0.0231(11) -0.0008(8) -0.0041(8) -0.0012(8)
C10 0.0190(10) 0.0217(10) 0.0146(9) -0.0030(8) -0.0043(8) -0.0031(8)
C11 0.0271(12) 0.0267(12) 0.0218(11) 0.0043(9) -0.0001(9) 0.0000(9)
C12 0.0305(12) 0.0320(13) 0.0253(12) 0.0002(10) -0.0034(9) 0.0099(10)
C13 0.0193(11) 0.0413(14) 0.0324(13) -0.0126(11) 0.0008(9) -0.0042(10)
C14 0.0280(12) 0.0289(13) 0.0419(14) -0.0106(11) 0.0084(10) -0.0126(10)
C15 0.0274(12) 0.0180(11) 0.0324(12) -0.0050(9) 0.0021(9) -0.0053(9)
C16 0.0307(12) 0.0164(10) 0.0205(10) -0.0004(8) 0.0019(9) -0.0068(9)
C17 0.0381(13) 0.0271(12) 0.0250(12) -0.0024(9) -0.0040(10) -0.0063(10)
C18 0.0634(19) 0.0399(15) 0.0243(13) -0.0021(11) -0.0085(12) -0.0147(13)
C19 0.082(2) 0.0342(15) 0.0232(13) -0.0074(11) 0.0047(14) -0.0124(14)
C20 0.0622(19) 0.0227(13) 0.0367(15) -0.0049(11) 0.0227(13) -0.0013(12)
C21 0.0364(13) 0.0192(11) 0.0327(13) 0.0012(9) 0.0071(10) -0.0030(10)
C22 0.080(2) 0.0290(14) 0.0367(15) 0.0130(12) -0.0154(14) -0.0094(14)
C23 0.0391(15) 0.072(2) 0.0335(14) 0.0075(14) 0.0014(12) -0.0249(14)
C24 0.0228(11) 0.0185(10) 0.0192(10) -0.0025(8) -0.0033(8) -0.0008(8)
C25 0.0267(11) 0.0169(10) 0.0285(12) 0.0001(9) -0.0027(9) 0.0009(9)
C26 0.0205(11) 0.0274(12) 0.0347(13) 0.0009(10) -0.0039(9) 0.0006(9)
C27 0.0240(11) 0.0277(12) 0.0311(12) -0.0034(10) -0.0021(9) -0.0073(9)
C28 0.0339(13) 0.0157(11) 0.0388(13) 0.0005(9) -0.0032(10) -0.0014(9)
C29 0.0237(11) 0.0202(11) 0.0358(13) 0.0010(9) -0.0060(9) 0.0015(9)
C30 0.0224(11) 0.0141(10) 0.0259(11) -0.0032(8) -0.0037(8) -0.0034(8)
C31 0.0275(12) 0.0226(11) 0.0269(12) -0.0044(9) -0.0064(9) -0.0001(9)
C32 0.0313(13) 0.0303(13) 0.0286(12) -0.0080(10) 0.0003(10) -0.0031(10)
C33 0.0238(12) 0.0312(13) 0.0413(14) -0.0122(11) 0.0000(10) 0.0015(10)
C34 0.0282(13) 0.0347(14) 0.0407(14) -0.0015(11) -0.0098(11) 0.0069(10)
C35 0.0263(12) 0.0298(12) 0.0263(12) -0.0016(9) -0.0039(9) 0.0034(9)
P2 0.0194(3) 0.0249(3) 0.0208(3) 0.0002(2) 0.0001(2) -0.0022(2)
O5 0.0232(8) 0.0235(8) 0.0205(7) -0.0009(6) -0.0018(6) 0.0012(6)
O6 0.0240(8) 0.0323(9) 0.0474(11) -0.0005(8) -0.0075(7) 0.0003(7)
O7 0.0411(10) 0.0283(9) 0.0294(9) 0.0029(7) -0.0018(7) -0.0078(7)
O8 0.0222(8) 0.0478(11) 0.0232(8) -0.0076(7) -0.0013(6) -0.0063(7)
C36 0.0233(11) 0.0279(12) 0.0189(10) -0.0049(9) -0.0021(8) 0.0031(9)
C37 0.0274(12) 0.0276(12) 0.0185(11) -0.0014(9) -0.0028(9) 0.0015(9)
C38 0.0403(14) 0.0276(13) 0.0266(12) -0.0032(10) -0.0044(10) 0.0047(10)
C39 0.0409(14) 0.0387(14) 0.0236(12) -0.0091(10) -0.0035(10) 0.0088(11)
C40 0.0405(14) 0.0427(15) 0.0168(11) -0.0033(10) -0.0019(10) 0.0032(11)
C41 0.0263(12) 0.0339(13) 0.0205(11) 0.0006(9) -0.0023(9) 0.0016(10)
C42 0.0310(12) 0.0206(11) 0.0181(10) -0.0005(8) -0.0044(9) -0.0008(9)
C43 0.069(2) 0.0424(16) 0.0280(14) -0.0122(12) -0.0024(13) 0.0076(14)
C44 0.0326(13) 0.0370(14) 0.0184(11) 0.0028(9) -0.0005(9) -0.0042(10)
C45 0.0341(12) 0.0153(10) 0.0234(11) 0.0000(8) -0.0026(9) -0.0005(9)
C46 0.0378(13) 0.0265(12) 0.0230(11) -0.0010(9) -0.0032(10) 0.0014(10)
C47 0.0430(15) 0.0331(14) 0.0278(13) -0.0023(10) 0.0047(11) 0.0019(11)
C48 0.0323(13) 0.0322(14) 0.0477(16) -0.0025(12) 0.0044(11) -0.0006(11)
C49 0.0368(14) 0.0388(15) 0.0441(15) -0.0071(12) -0.0093(12) -0.0061(11)
C50 0.0344(13) 0.0262(12) 0.0165(10) -0.0017(9) -0.0048(9) 0.0035(10)
C51 0.0402(14) 0.0277(13) 0.0296(13) 0.0019(10) -0.0082(10) -0.0008(10)
C52 0.0527(17) 0.0270(13) 0.0383(14) 0.0056(11) -0.0105(12) 0.0013(11)
C53 0.0526(17) 0.0322(14) 0.0340(14) 0.0011(11) -0.0098(12) 0.0145(12)
C54 0.0362(14) 0.0440(16) 0.0390(15) -0.0025(12) -0.0081(11) 0.0069(12)
C55 0.0340(13) 0.0317(13) 0.0316(13) -0.0004(10) -0.0031(10) 0.0005(10)
C56 0.078(2) 0.057(2) 0.0419(17) -0.0203(15) 0.0108(16) -0.0212(17)
C57 0.066(2) 0.089(3) 0.055(2) -0.040(2) 0.0029(17) -0.004(2)
C58 0.0243(17) 0.048(3) 0.0236(17) 0.0084(16) -0.0020(13) -0.0039(15)
C59A 0.038(2) 0.132(6) 0.040(2) 0.008(3) -0.0071(17) -0.028(3)
C60A 0.033(2) 0.176(9) 0.067(3) 0.010(4) 0.003(2) -0.034(3)
C61 0.041(2) 0.104(5) 0.050(2) 0.028(3) 0.0204(19) 0.001(3)
C62 0.0499(18) 0.065(2) 0.0268(14) 0.0103(13) 0.0055(12) 0.0148(15)
C63 0.0328(13) 0.0491(16) 0.0255(12) 0.0050(11) -0.0005(10) 0.0044(11)
C64 0.0342(13) 0.0308(13) 0.0189(11) -0.0013(9) 0.0038(9) -0.0011(10)
C65 0.0433(16) 0.0317(14) 0.0493(17) 0.0055(12) 0.0072(13) -0.0017(12)
C66 0.0546(18) 0.0336(15) 0.061(2) 0.0111(14) 0.0082(15) 0.0138(13)
C67 0.0407(16) 0.0498(18) 0.0458(16) 0.0062(13) 0.0055(13) 0.0170(13)
C68 0.0341(15) 0.0516(18) 0.0545(18) 0.0097(14) 0.0029(13) -0.0014(13)
C69 0.0372(14) 0.0368(15) 0.0425(15) 0.0121(12) 0.0005(11) 0.0005(11)
C70 0.0366(14) 0.0309(13) 0.0291(13) -0.0067(10) -0.0042(10) -0.0026(10)
O9 0.0877(17) 0.0451(12) 0.0392(11) 0.0101(9) -0.0181(11) 0.0073(11)
C81 0.0521(18) 0.0513(19) 0.0482(17) -0.0037(14) -0.0082(14) 0.0111(14)
O11 0.0276(11) 0.166(3) 0.0574(15) -0.0360(17) 0.0025(10) -0.0195(14)
N1 0.0190(9) 0.0200(9) 0.0286(10) -0.0036(7) -0.0013(7) -0.0017(7)
N2 0.0199(9) 0.0240(10) 0.0271(10) -0.0003(8) -0.0012(7) -0.0018(7)
C71 0.0257(11) 0.0256(12) 0.0219(11) 0.0007(9) 0.0009(9) -0.0021(9)
C72 0.0244(11) 0.0242(11) 0.0246(11) 0.0017(9) -0.0045(9) 0.0020(9)
C73 0.0240(11) 0.0208(11) 0.0252(11) -0.0034(9) -0.0079(9) -0.0013(9)
C74 0.0238(11) 0.0208(11) 0.0210(10) -0.0037(8) -0.0034(8) -0.0022(8)
C75 0.0214(10) 0.0145(10) 0.0241(11) -0.0041(8) -0.0024(8) -0.0011(8)
C76 0.0252(11) 0.0246(11) 0.0240(11) -0.0022(9) -0.0058(9) -0.0034(9)
C77 0.0253(11) 0.0218(11) 0.0214(11) -0.0040(9) -0.0023(9) 0.0009(9)
C78 0.0267(12) 0.0235(11) 0.0250(11) -0.0055(9) -0.0011(9) 0.0014(9)
C79 0.0243(11) 0.0209(11) 0.0258(11) -0.0057(9) -0.0057(9) -0.0003(9)
C80 0.0223(11) 0.0139(10) 0.0238(11) 0.0005(8) -0.0026(8) -0.0001(8)
O0AA 0.091(4) 0.041(2) 0.0610(17) 0.0075(17) -0.001(3) 0.026(2)
C0AA 0.164(12) 0.090(8) 0.053(4) 0.001(5) -0.017(4) 0.047(9)
C0AB 0.164(12) 0.090(8) 0.053(4) 0.001(5) -0.017(4) 0.047(9)
O0AB 0.091(4) 0.041(2) 0.0610(17) 0.0075(17) -0.001(3) 0.026(2)
C58A 0.044(6) 0.102(15) 0.034(5) 0.026(6) -0.002(4) 0.002(6)
C59B 0.044(6) 0.102(15) 0.034(5) 0.026(6) -0.002(4) 0.002(6)
C60B 0.044(6) 0.102(15) 0.034(5) 0.026(6) -0.002(4) 0.002(6)
C61A 0.044(6) 0.102(15) 0.034(5) 0.026(6) -0.002(4) 0.002(6)

loop_
_atom_type_symbol
_atom_type_description
_atom_type_scat_dispersion_real
_atom_type_scat_dispersion_imag
_atom_type_scat_source
C C 0.0033 0.0016 'International Tables Vol C Tables 4.2.6.8 and 6.1.1.4'
H H 0.0000 0.0000 'International Tables Vol C Tables 4.2.6.8 and 6.1.1.4'
N N 0.0061 0.0033 'International Tables Vol C Tables 4.2.6.8 and 6.1.1.4'
O O 0.0106 0.0060 'International Tables Vol C Tables 4.2.6.8 and 6.1.1.4'
P P 0.1023 0.0942 'International Tables Vol C Tables 4.2.6.8 and 6.1.1.4'

loop_
_geom_angle_atom_site_label_1
_geom_angle_atom_site_label_2
_geom_angle_atom_site_label_3
_geom_angle
O2 P1 O1 111.12(8)
O2 P1 O3 114.90(8)
O2 P1 O4 111.74(8)
O3 P1 O1 104.10(8)
O3 P1 O4 110.91(8)
O4 P1 O1 103.18(8)
C1 O1 P1 124.42(12)
P1 O4 H4 109.5
C2 C1 O1 118.80(17)
C2 C1 C6 122.63(18)
C6 C1 O1 118.28(17)
C1 C2 C3 117.52(18)
C1 C2 C7 119.84(17)
C3 C2 C7 122.49(18)
C2 C3 H3 119.0
C4 C3 C2 122.05(19)
C4 C3 H3 119.0
C3 C4 C5 118.24(19)
C3 C4 C8 119.82(19)
C5 C4 C8 121.93(19)
C4 C5 H5 119.1
C6 C5 C4 121.79(19)
C6 C5 H5 119.1
C1 C6 C9 118.97(18)
C5 C6 C1 117.66(19)
C5 C6 C9 123.13(18)
C2 C7 H7A 106.9
C2 C7 C16 112.91(16)
C10 C7 C2 110.72(16)
C10 C7 H7A 106.9
C10 C7 C16 112.15(17)
C16 C7 H7A 106.9
C4 C8 H8 107.4
C4 C8 C22 111.8(2)
C4 C8 C23 110.9(2)
C22 C8 H8 107.4
C22 C8 C23 111.7(2)
C23 C8 H8 107.4
C6 C9 H9 106.0
C6 C9 C24 114.16(17)
C6 C9 C30 110.29(17)
C24 C9 H9 106.0
C30 C9 H9 106.0
C30 C9 C24 113.65(17)
C11 C10 C7 122.84(18)
C11 C10 C15 118.1(2)
C15 C10 C7 119.00(19)
C10 C11 H11 119.5
C12 C11 C10 121.0(2)
C12 C11 H11 119.5
C11 C12 H12 119.9
C13 C12 C11 120.2(2)
C13 C12 H12 119.9
C12 C13 H13 120.4
C14 C13 C12 119.3(2)
C14 C13 H13 120.4
C13 C14 H14 119.8
C13 C14 C15 120.3(2)
C15 C14 H14 119.8
C10 C15 H15 119.5
C14 C15 C10 121.1(2)
C14 C15 H15 119.5
C17 C16 C7 122.2(2)
C17 C16 C21 118.5(2)
C21 C16 C7 119.3(2)
C16 C17 H17 119.6
C16 C17 C18 120.8(2)
C18 C17 H17 119.6
C17 C18 H18 119.8
C19 C18 C17 120.3(3)
C19 C18 H18 119.8
C18 C19 H19 120.1
C18 C19 C20 119.7(2)
C20 C19 H19 120.1
C19 C20 H20 119.8
C19 C20 C21 120.4(3)
C21 C20 H20 119.8
C16 C21 C20 120.3(3)
C16 C21 H21 119.8
C20 C21 H21 119.8
C8 C22 H22A 109.5
C8 C22 H22B 109.5
C8 C22 H22C 109.5
H22A C22 H22B 109.5
H22A C22 H22C 109.5
H22B C22 H22C 109.5
C8 C23 H23A 109.5
C8 C23 H23B 109.5
C8 C23 H23C 109.5
H23A C23 H23B 109.5
H23A C23 H23C 109.5
H23B C23 H23C 109.5
C25 C24 C9 118.42(19)
C29 C24 C9 123.35(19)
C29 C24 C25 118.2(2)
C24 C25 H25 119.5
C24 C25 C26 121.1(2)
C26 C25 H25 119.5
C25 C26 H26 120.0
C27 C26 C25 120.0(2)
C27 C26 H26 120.0
C26 C27 H27 120.2
C28 C27 C26 119.5(2)
C28 C27 H27 120.2
C27 C28 H28 119.7
C27 C28 C29 120.6(2)
C29 C28 H28 119.7
C24 C29 C28 120.7(2)
C24 C29 H29 119.7
C28 C29 H29 119.7
C31 C30 C9 119.47(19)
C31 C30 C35 117.9(2)
C35 C30 C9 122.67(19)
C30 C31 H31 119.2
C32 C31 C30 121.7(2)
C32 C31 H31 119.2
C31 C32 H32 120.2
C33 C32 C31 119.7(2)
C33 C32 H32 120.2
C32 C33 H33 120.2
C34 C33 C32 119.5(2)
C34 C33 H33 120.2
C33 C34 H34 119.7
C33 C34 C35 120.5(2)
C35 C34 H34 119.7
C30 C35 H35 119.6
C34 C35 C30 120.8(2)
C34 C35 H35 119.6
O6 P2 O5 111.65(9)
O6 P2 O7 108.63(10)
O6 P2 O8 118.98(10)
O7 P2 O5 105.12(9)
O8 P2 O5 102.23(8)
O8 P2 O7 109.28(10)
C36 O5 P2 123.31(13)
P2 O7 H7 109.5
C37 C36 O5 118.89(18)
C41 C36 O5 118.6(2)
C41 C36 C37 122.4(2)
C36 C37 C42 120.07(19)
C38 C37 C36 117.7(2)
C38 C37 C42 122.2(2)
C37 C38 H38 119.0
C37 C38 C39 122.0(2)
C39 C38 H38 119.0
C38 C39 C43 119.4(2)
C40 C39 C38 118.3(2)
C40 C39 C43 122.2(2)
C39 C40 H40 119.0
C39 C40 C41 122.0(2)
C41 C40 H40 119.0
C36 C41 C40 117.7(2)
C36 C41 C44 119.7(2)
C40 C41 C44 122.6(2)
C37 C42 H42 106.0
C37 C42 C45 112.26(18)
C37 C42 C50 111.23(18)
C45 C42 H42 106.0
C45 C42 C50 114.61(18)
C50 C42 H42 106.0
C39 C43 H43 106.9
C39 C43 C56 109.7(2)
C56 C43 H43 106.9
C57 C43 C39 113.8(3)
C57 C43 H43 106.9
C57 C43 C56 112.3(3)
C41 C44 H44 105.8
C41 C44 H44A 107.0
C41 C44 C64 112.91(19)
C58 C44 C41 112.7(3)
C58 C44 H44 105.8
C58 C44 C64 113.1(2)
C64 C44 H44 105.8
C64 C44 H44A 107.0
C58A C44 C41 106(2)
C58A C44 H44A 107.0
C58A C44 C64 117.0(9)
C46 C45 C42 118.2(2)
C70 C45 C42 123.8(2)
C70 C45 C46 118.0(2)
C45 C46 H46 119.2
C47 C46 C45 121.5(2)
C47 C46 H46 119.2
C46 C47 H47 120.0
C46 C47 C48 120.0(2)
C48 C47 H47 120.0
C47 C48 H48 120.3
C47 C48 C49 119.5(2)
C49 C48 H48 120.3
C48 C49 H49 119.8
C48 C49 C70 120.4(2)
C70 C49 H49 119.8
C51 C50 C42 123.0(2)
C55 C50 C42 118.1(2)
C55 C50 C51 118.9(2)
C50 C51 H51 119.8
C52 C51 C50 120.3(2)
C52 C51 H51 119.8
C51 C52 H52 119.7
C53 C52 C51 120.6(2)
C53 C52 H52 119.7
C52 C53 H53 120.2
C52 C53 C54 119.6(2)
C54 C53 H53 120.2
C53 C54 H54 120.0
C53 C54 C55 120.0(3)
C55 C54 H54 120.0
C50 C55 C54 120.5(2)
C50 C55 H55 119.8
C54 C55 H55 119.8
C43 C56 H56A 109.5
C43 C56 H56B 109.5
C43 C56 H56C 109.5
H56A C56 H56B 109.5
H56A C56 H56C 109.5
H56B C56 H56C 109.5
C43 C57 H57A 109.5
C43 C57 H57B 109.5
C43 C57 H57C 109.5
H57A C57 H57B 109.5
H57A C57 H57C 109.5
H57B C57 H57C 109.5
C59A C58 C44 119.1(3)
C63 C58 C44 123.7(4)
C63 C58 C59A 117.2(3)
C58 C59A H59A 119.8
C58 C59A C60A 120.4(4)
C60A C59A H59A 119.8
C59A C60A H60A 119.6
C61 C60A C59A 120.9(4)
C61 C60A H60A 119.6
C60A C61 H61 120.5
C62 C61 C60A 118.9(4)
C62 C61 H61 120.5
C61 C62 H62 119.6
C61 C62 C63 120.7(3)
C63 C62 H62 119.6
C63 C62 H62A 121.4
C61A C62 H62A 121.4
C61A C62 C63 117.1(8)
C58 C63 C62 121.7(3)
C58 C63 H63 119.1
C62 C63 H63 119.1
C62 C63 H63A 119.1
C58A C63 C62 121.8(8)
C58A C63 H63A 119.1
C65 C64 C44 119.6(2)
C69 C64 C44 123.0(2)
C69 C64 C65 117.3(2)
C64 C65 H65 119.2
C66 C65 C64 121.5(3)
C66 C65 H65 119.2
C65 C66 H66 119.8
C65 C66 C67 120.5(3)
C67 C66 H66 119.8
C66 C67 H67 120.4
C66 C67 C68 119.2(3)
C68 C67 H67 120.4
C67 C68 H68 119.9
C67 C68 C69 120.2(3)
C69 C68 H68 119.9
C64 C69 C68 121.2(3)
C64 C69 H69 119.4
C68 C69 H69 119.4
C45 C70 C49 120.6(2)
C45 C70 H70 119.7
C49 C70 H70 119.7
C81 O9 H9A 109.5
O9 C81 H81A 109.5
O9 C81 H81B 109.5
O9 C81 H81C 109.5
H81A C81 H81B 109.5
H81A C81 H81C 109.5
H81B C81 H81C 109.5
H11A O11 H11B 95.9
C71 N1 C73 122.09(19)
C71 N1 H1 119.9(16)
C73 N1 H1 117.9(16)
C76 N2 C78 121.17(19)
C76 N2 H2 114.8(17)
C78 N2 H2 123.9(17)
N1 C71 H71 120.1
N1 C71 C72 119.7(2)
C72 C71 H71 120.1
C71 C72 H72 120.1
C71 C72 C75 119.9(2)
C75 C72 H72 120.1
N1 C73 H73 119.7
N1 C73 C74 120.6(2)
C74 C73 H73 119.7
C73 C74 H74 120.6
C73 C74 C75 118.8(2)
C75 C74 H74 120.6
C72 C75 C80 120.16(19)
C74 C75 C72 118.80(19)
C74 C75 C80 120.92(19)
N2 C76 H76 119.6
N2 C76 C77 120.7(2)
C77 C76 H76 119.6
C76 C77 H77 120.3
C76 C77 C80 119.4(2)
C80 C77 H77 120.3
N2 C78 H78 119.5
N2 C78 C79 120.9(2)
C79 C78 H78 119.5
C78 C79 H79 120.6
C78 C79 C80 118.8(2)
C80 C79 H79 120.6
C77 C80 C75 118.87(19)
C77 C80 C79 119.0(2)
C79 C80 C75 122.11(19)
C0AA O0AA H0AA 109.5
O0AA C0AA H0AB 109.5
O0AA C0AA H0AC 109.5
O0AA C0AA H0AD 109.5
H0AB C0AA H0AC 109.5
H0AB C0AA H0AD 109.5
H0AC C0AA H0AD 109.5
H0AE C0AB H0AF 109.5
H0AE C0AB H0AG 109.5
H0AF C0AB H0AG 109.5
O0AB C0AB H0AE 109.5
O0AB C0AB H0AF 109.5
O0AB C0AB H0AG 109.5
C0AB O0AB H0AH 109.5
C63 C58A C44 123.4(12)
C63 C58A C59B 116.5(15)
C59B C58A C44 117.6(14)
C58A C59B H59B 120.4
C60B C59B C58A 119.3(13)
C60B C59B H59B 120.4
C59B C60B H60B 119.8
C61A C60B C59B 120.5(14)
C61A C60B H60B 119.8
C62 C61A H61A 119.5
C60B C61A C62 121.0(15)
C60B C61A H61A 119.5

loop_
_geom_bond_atom_site_label_1
_geom_bond_atom_site_label_2
_geom_bond_distance
P1 O1 1.6021(14)
P1 O2 1.4998(15)
P1 O3 1.5052(15)
P1 O4 1.5613(15)
O1 C1 1.408(2)
O4 H4 0.8400
C1 C2 1.387(3)
C1 C6 1.397(3)
C2 C3 1.398(3)
C2 C7 1.524(3)
C3 H3 0.9500
C3 C4 1.390(3)
C4 C5 1.396(3)
C4 C8 1.517(3)
C5 H5 0.9500
C5 C6 1.392(3)
C6 C9 1.526(3)
C7 H7A 1.0000
C7 C10 1.523(3)
C7 C16 1.532(3)
C8 H8 1.0000
C8 C22 1.525(4)
C8 C23 1.526(4)
C9 H9 1.0000
C9 C24 1.531(3)
C9 C30 1.530(3)
C10 C11 1.386(3)
C10 C15 1.389(3)
C11 H11 0.9500
C11 C12 1.386(3)
C12 H12 0.9500
C12 C13 1.385(3)
C13 H13 0.9500
C13 C14 1.380(4)
C14 H14 0.9500
C14 C15 1.383(3)
C15 H15 0.9500
C16 C17 1.388(3)
C16 C21 1.390(3)
C17 H17 0.9500
C17 C18 1.391(3)
C18 H18 0.9500
C18 C19 1.371(4)
C19 H19 0.9500
C19 C20 1.377(4)
C20 H20 0.9500
C20 C21 1.395(4)
C21 H21 0.9500
C22 H22A 0.9800
C22 H22B 0.9800
C22 H22C 0.9800
C23 H23A 0.9800
C23 H23B 0.9800
C23 H23C 0.9800
C24 C25 1.389(3)
C24 C29 1.388(3)
C25 H25 0.9500
C25 C26 1.391(3)
C26 H26 0.9500
C26 C27 1.382(3)
C27 H27 0.9500
C27 C28 1.375(3)
C28 H28 0.9500
C28 C29 1.391(3)
C29 H29 0.9500
C30 C31 1.390(3)
C30 C35 1.391(3)
C31 H31 0.9500
C31 C32 1.386(3)
C32 H32 0.9500
C32 C33 1.383(4)
C33 H33 0.9500
C33 C34 1.383(4)
C34 H34 0.9500
C34 C35 1.388(3)
C35 H35 0.9500
P2 O5 1.6219(16)
P2 O6 1.4719(17)
P2 O7 1.5758(16)
P2 O8 1.5020(16)
O5 C36 1.403(3)
O7 H7 0.8400
C36 C37 1.395(3)
C36 C41 1.390(3)
C37 C38 1.388(3)
C37 C42 1.525(3)
C38 H38 0.9500
C38 C39 1.389(3)
C39 C40 1.388(4)
C39 C43 1.528(4)
C40 H40 0.9500
C40 C41 1.393(3)
C41 C44 1.524(3)
C42 H42 1.0000
C42 C45 1.527(3)
C42 C50 1.527(3)
C43 H43 1.0000
C43 C56 1.533(5)
C43 C57 1.512(4)
C44 H44 1.0000
C44 H44A 1.0000
C44 C58 1.523(4)
C44 C64 1.529(3)
C44 C58A 1.522(14)
C45 C46 1.394(3)
C45 C70 1.388(3)
C46 H46 0.9500
C46 C47 1.380(3)
C47 H47 0.9500
C47 C48 1.381(4)
C48 H48 0.9500
C48 C49 1.382(4)
C49 H49 0.9500
C49 C70 1.391(4)
C50 C51 1.388(3)
C50 C55 1.388(3)
C51 H51 0.9500
C51 C52 1.388(4)
C52 H52 0.9500
C52 C53 1.371(4)
C53 H53 0.9500
C53 C54 1.387(4)
C54 H54 0.9500
C54 C55 1.389(4)
C55 H55 0.9500
C56 H56A 0.9800
C56 H56B 0.9800
C56 H56C 0.9800
C57 H57A 0.9800
C57 H57B 0.9800
C57 H57C 0.9800
C58 C59A 1.389(6)
C58 C63 1.361(4)
C59A H59A 0.9500
C59A C60A 1.391(5)
C60A H60A 0.9500
C60A C61 1.364(7)
C61 H61 0.9500
C61 C62 1.347(6)
C62 H62 0.9500
C62 H62A 0.9500
C62 C63 1.389(4)
C62 C61A 1.378(15)
C63 H63 0.9500
C63 H63A 0.9500
C63 C58A 1.366(15)
C64 C65 1.394(4)
C64 C69 1.380(3)
C65 H65 0.9500
C65 C66 1.372(4)
C66 H66 0.9500
C66 C67 1.372(4)
C67 H67 0.9500
C67 C68 1.377(4)
C68 H68 0.9500
C68 C69 1.389(4)
C69 H69 0.9500
C70 H70 0.9500
O9 H9A 0.8400
O9 C81 1.427(4)
C81 H81A 0.9800
C81 H81B 0.9800
C81 H81C 0.9800
O11 H11A 0.9972
O11 H11B 1.00(4)
N1 C71 1.335(3)
N1 C73 1.338(3)
N1 H1 1.02(2)
N2 C76 1.336(3)
N2 C78 1.341(3)
N2 H2 1.03(2)
C71 H71 0.9500
C71 C72 1.373(3)
C72 H72 0.9500
C72 C75 1.395(3)
C73 H73 0.9500
C73 C74 1.376(3)
C74 H74 0.9500
C74 C75 1.391(3)
C75 C80 1.480(3)
C76 H76 0.9500
C76 C77 1.372(3)
C77 H77 0.9500
C77 C80 1.389(3)
C78 H78 0.9500
C78 C79 1.374(3)
C79 H79 0.9500
C79 C80 1.395(3)
O0AA H0AA 0.8400
O0AA C0AA 1.341(8)
C0AA H0AB 0.9800
C0AA H0AC 0.9800
C0AA H0AD 0.9800
C0AB H0AE 0.9800
C0AB H0AF 0.9800
C0AB H0AG 0.9800
C0AB O0AB 1.263(14)
O0AB H0AH 0.8400
C58A C59B 1.396(17)
C59B H59B 0.9500
C59B C60B 1.383(15)
C60B H60B 0.9500
C60B C61A 1.355(15)
C61A H61A 0.9500

loop_
_geom_hbond_atom_site_label_D
_geom_hbond_atom_site_label_H
_geom_hbond_atom_site_label_A
_geom_hbond_distance_DH
_geom_hbond_distance_HA
_geom_hbond_distance_DA
_geom_hbond_angle_DHA
_geom_hbond_site_symmetry_A
_geom_hbond_publ_flag
O4 H4 O2 0.84 1.70 2.5415(19) 175.5 2_558 yes
O7 H7 O0AA 0.84 1.75 2.554(4) 158.5 . yes
O7 H7 O0AB 0.84 1.92 2.756(10) 170.4 . yes
O9 H9A O3 0.84 1.96 2.779(2) 165.2 . yes
O11 H11A O6 1.00 1.76 2.754(3) 173.8 . yes
N1 H1 O3 1.02(2) 1.57(2) 2.590(2) 178(3) 1_654 yes
N2 H2 O8 1.03(2) 1.50(2) 2.520(2) 169(3) . yes
O0AA H0AA O9 0.84 1.89 2.713(5) 165.3 1_554 yes
O0AB H0AH O9 0.84 1.80 2.617(10) 162.2 1_554 yes
